data_2234732
loop_
_publ_author_name
'Ayers, Benjamin J.'
'Jenkinson, Sarah F.'
'Fleet, George W. J.'
'Thompson, Amber L.'

_publ_section_title
;
 2-<i>N</i>-Benzyl-2,6-dideoxy-2,6-imino-3,4-<i>O</i>-isopropylidene-3-<i>C</i>-methyl-<small>D</small>-allononitrile
;
_journal_coeditor_code LH5456
_journal_issue 5
_journal_name_full 'Acta Crystallographica Section E'
_journal_page_first o1474
_journal_paper_doi 10.1107/S1600536812016273
_journal_volume 68
_journal_year 2012
_chemical_formula_iupac 'C17 H22 N2 O3'
_chemical_formula_moiety 'C17 H22 N2 O3'
_chemical_formula_sum 'C17 H22 N2 O3'
_chemical_formula_weight 302.37
_chemical_name_systematic
;
2-<i>N</i>-Benzyl-2,6-dideoxy-2,6-imino-3,4-<i>O</i>-isopropylidene-
3-<i>C</i>-methyl-<i>D</i>-allononitrile
;
_space_group_IT_number 19
_symmetry_cell_setting orthorhombic
_symmetry_space_group_name_Hall 'P 2ac 2ab'
_symmetry_space_group_name_H-M 'P 21 21 21'
_atom_sites_solution_hydrogens geom
_atom_sites_solution_primary direct
_cell_angle_alpha 90
_cell_angle_beta 90
_cell_angle_gamma 90
_cell_formula_units_Z 4
_cell_length_a 8.5647(3)
_cell_length_b 10.0019(4)
_cell_length_c 18.7031(7)
_cell_measurement_reflns_used 1959
_cell_measurement_temperature 150
_cell_measurement_theta_max 27
_cell_measurement_theta_min 5
_cell_volume 1602.17(10)
_computing_cell_refinement 'DENZO/SCALEPACK (Otwinowski & Minor, 1997)'
_computing_data_collection 'COLLECT (Nonius, 2001).'
_computing_data_reduction 'DENZO/SCALEPACK (Otwinowski & Minor, 1997)'
_computing_molecular_graphics 'CAMERON (Watkin <i>et al.</i>, 1996)'
_computing_publication_material 'CRYSTALS (Betteridge <i>et al.</i>, 2003)'
_computing_structure_refinement 'CRYSTALS (Betteridge <i>et al.</i>, 2003)'
_computing_structure_solution 'SIR92 (Altomare <i>et al.</i>, 1994)'
_diffrn_ambient_temperature 150
_diffrn_measured_fraction_theta_full 0.989
_diffrn_measured_fraction_theta_max 0.989
_diffrn_measurement_device Area
_diffrn_measurement_device_type 'Nonius KappaCCD'
_diffrn_measurement_method \w
_diffrn_radiation_monochromator graphite
_diffrn_radiation_type 'Mo K\a'
_diffrn_radiation_wavelength 0.71073
_diffrn_reflns_av_R_equivalents 0.042
_diffrn_reflns_limit_h_max 11
_diffrn_reflns_limit_h_min -11
_diffrn_reflns_limit_k_max 12
_diffrn_reflns_limit_k_min -12
_diffrn_reflns_limit_l_max 24
_diffrn_reflns_limit_l_min -24
_diffrn_reflns_number 7953
_diffrn_reflns_theta_full 26.923
_diffrn_reflns_theta_max 27.473
_diffrn_reflns_theta_min 5.179
_diffrn_standards_number 0
_exptl_absorpt_coefficient_mu 0.086
_exptl_absorpt_correction_T_max 0.98
_exptl_absorpt_correction_T_min 0.96
_exptl_absorpt_correction_type multi-scan
_exptl_absorpt_process_details '(DENZO/SCALEPACK; Otwinowski & Minor, 1997)'
_exptl_crystal_colour colourless
_exptl_crystal_density_diffrn 1.253
_exptl_crystal_density_method 'not measured'
_exptl_crystal_description block
_exptl_crystal_F_000 648
_exptl_crystal_size_max 0.250
_exptl_crystal_size_mid 0.250
_exptl_crystal_size_min 0.200
_refine_diff_density_max 0.22
_refine_diff_density_min -0.22
_refine_ls_extinction_coef 28E1(11)
_refine_ls_extinction_method 'Larson (1970), Equation 22'
_refine_ls_goodness_of_fit_ref 0.9711
_refine_ls_hydrogen_treatment constr
_refine_ls_matrix_type full
_refine_ls_number_parameters 200
_refine_ls_number_reflns 2082
_refine_ls_number_restraints 0
_refine_ls_R_factor_all 0.0494
_refine_ls_R_factor_gt 0.0405
_refine_ls_shift/su_max 0.0002994
_refine_ls_shift/su_mean 0.0000299
_refine_ls_structure_factor_coef Fsqd
_refine_ls_weighting_details
;
Method= Modified Sheldrick
w=1/[\s^2^(F^2^) + (0.07P)^2^ + 0.23P], where P=(max(Fo^2^,0) + 2Fc^2^)/3
;
_refine_ls_weighting_scheme calc
_refine_ls_wR_factor_all 0.1064
_refine_ls_wR_factor_gt 0.1001
_refine_ls_wR_factor_ref 0.1064
_reflns_number_gt 1808
_reflns_number_total 2082
_reflns_threshold_expression I>2\s(I)
_cod_data_source_file lh5456.cif
_cod_data_source_block I
_cod_original_sg_symbol_H-M 'P 21 21 21 '
_cod_database_code 2234732
_cod_database_fobs_code 2234732

loop_
_symmetry_equiv_pos_as_xyz
x,y,z
x+1/2,-y+1/2,-z
-x,y+1/2,-z+1/2
-x+1/2,-y,z+1/2

loop_
_atom_site_type_symbol
_atom_site_label
_atom_site_fract_x
_atom_site_fract_y
_atom_site_fract_z
_atom_site_U_iso_or_equiv
_atom_site_adp_type
_atom_site_occupancy
O O1 0.28415(17) 0.66972(14) 0.47877(7) 0.0285 Uani 1.0000
C C2 0.3904(2) 0.7319(2) 0.52685(10) 0.0240 Uani 1.0000
C C3 0.4656(2) 0.62006(19) 0.56970(10) 0.0245 Uani 1.0000
N N4 0.58010(19) 0.67473(16) 0.62140(8) 0.0237 Uani 1.0000
C C5 0.6509(2) 0.5619(2) 0.66204(10) 0.0290 Uani 1.0000
C C6 0.7562(2) 0.47284(19) 0.61857(10) 0.0252 Uani 1.0000
C C7 0.9075(2) 0.5134(2) 0.60165(11) 0.0298 Uani 1.0000
C C8 1.0092(3) 0.4276(2) 0.56690(11) 0.0356 Uani 1.0000
C C9 0.9612(3) 0.2999(2) 0.54895(12) 0.0377 Uani 1.0000
C C10 0.8116(3) 0.2586(2) 0.56503(13) 0.0377 Uani 1.0000
C C11 0.7094(3) 0.3444(2) 0.59975(12) 0.0317 Uani 1.0000
C C12 0.4923(2) 0.7579(2) 0.67274(10) 0.0258 Uani 1.0000
C C13 0.5940(3) 0.8056(2) 0.73119(12) 0.0349 Uani 1.0000
N N14 0.6690(3) 0.8455(3) 0.77702(12) 0.0563 Uani 1.0000
C C15 0.4085(2) 0.8802(2) 0.63836(10) 0.0258 Uani 1.0000
C C16 0.3102(2) 0.8340(2) 0.57458(10) 0.0251 Uani 1.0000
O O17 0.17610(16) 0.77936(14) 0.60920(7) 0.0267 Uani 1.0000
C C18 0.1432(2) 0.8661(2) 0.66828(11) 0.0322 Uani 1.0000
O O19 0.29237(16) 0.92224(14) 0.68874(8) 0.0293 Uani 1.0000
C C20 0.0777(3) 0.7836(3) 0.72865(12) 0.0435 Uani 1.0000
C C21 0.0377(3) 0.9798(3) 0.64619(15) 0.0503 Uani 1.0000
C C22 0.5170(3) 0.9967(2) 0.62255(12) 0.0337 Uani 1.0000
H H21 0.4744 0.7726 0.4999 0.0256 Uiso 1.0000
H H31 0.5218 0.5592 0.5364 0.0293 Uiso 1.0000
H H32 0.3838 0.5684 0.5958 0.0277 Uiso 1.0000
H H51 0.5641 0.5120 0.6821 0.0339 Uiso 1.0000
H H52 0.7138 0.6041 0.7009 0.0357 Uiso 1.0000
H H71 0.9426 0.5985 0.6148 0.0359 Uiso 1.0000
H H81 1.1119 0.4591 0.5562 0.0416 Uiso 1.0000
H H91 1.0304 0.2415 0.5259 0.0458 Uiso 1.0000
H H101 0.7821 0.1690 0.5530 0.0463 Uiso 1.0000
H H111 0.6056 0.3166 0.6118 0.0379 Uiso 1.0000
H H121 0.4100 0.7095 0.6953 0.0311 Uiso 1.0000
H H161 0.2829 0.9145 0.5454 0.0290 Uiso 1.0000
H H203 0.0584 0.8381 0.7698 0.0637 Uiso 1.0000
H H202 -0.0209 0.7457 0.7123 0.0635 Uiso 1.0000
H H201 0.1521 0.7143 0.7417 0.0639 Uiso 1.0000
H H211 0.0220 1.0417 0.6876 0.0718 Uiso 1.0000
H H212 -0.0621 0.9372 0.6318 0.0712 Uiso 1.0000
H H213 0.0838 1.0319 0.6067 0.0702 Uiso 1.0000
H H223 0.4563 1.0631 0.5969 0.0499 Uiso 1.0000
H H222 0.6019 0.9635 0.5928 0.0502 Uiso 1.0000
H H221 0.5578 1.0406 0.6665 0.0511 Uiso 1.0000
H H11 0.2417 0.7301 0.4504 0.0457 Uiso 1.0000

loop_
_atom_site_aniso_label
_atom_site_aniso_U_11
_atom_site_aniso_U_22
_atom_site_aniso_U_33
_atom_site_aniso_U_12
_atom_site_aniso_U_13
_atom_site_aniso_U_23
O1 0.0278(7) 0.0332(7) 0.0244(6) 0.0012(7) -0.0070(6) -0.0039(6)
C2 0.0225(10) 0.0293(10) 0.0201(8) -0.0011(8) -0.0021(8) -0.0007(8)
C3 0.0242(9) 0.0254(9) 0.0239(9) 0.0009(8) -0.0016(8) 0.0003(8)
N4 0.0231(8) 0.0267(8) 0.0215(7) 0.0005(7) -0.0002(7) -0.0002(7)
C5 0.0277(10) 0.0346(11) 0.0249(9) 0.0025(9) -0.0021(8) 0.0032(9)
C6 0.0253(9) 0.0272(10) 0.0233(9) 0.0004(8) -0.0041(8) 0.0050(8)
C7 0.0295(10) 0.0318(10) 0.0281(10) -0.0015(9) -0.0036(9) 0.0040(9)
C8 0.0264(11) 0.0433(12) 0.0370(11) 0.0009(10) 0.0014(9) 0.0064(10)
C9 0.0368(12) 0.0367(12) 0.0397(12) 0.0081(10) 0.0054(10) 0.0025(10)
C10 0.0386(12) 0.0288(10) 0.0457(12) 0.0000(10) -0.0020(11) -0.0007(10)
C11 0.0254(10) 0.0320(10) 0.0377(11) -0.0020(10) -0.0031(9) 0.0022(9)
C12 0.0202(9) 0.0347(10) 0.0226(8) -0.0004(9) -0.0014(8) -0.0006(8)
C13 0.0287(10) 0.0480(13) 0.0280(10) 0.0089(10) -0.0025(9) -0.0087(10)
N14 0.0397(12) 0.0796(16) 0.0496(13) 0.0170(13) -0.0156(10) -0.0290(13)
C15 0.0225(9) 0.0295(10) 0.0254(9) -0.0005(9) 0.0015(8) -0.0028(8)
C16 0.0233(9) 0.0274(9) 0.0246(9) 0.0006(8) -0.0010(7) 0.0000(8)
O17 0.0214(7) 0.0322(7) 0.0266(7) -0.0012(6) 0.0021(6) -0.0085(6)
C18 0.0240(10) 0.0411(12) 0.0314(11) 0.0006(9) -0.0023(9) -0.0138(9)
O19 0.0219(7) 0.0362(8) 0.0297(7) -0.0004(6) 0.0010(6) -0.0104(6)
C20 0.0300(12) 0.0660(16) 0.0346(11) -0.0147(12) 0.0082(10) -0.0152(12)
C21 0.0372(13) 0.0574(16) 0.0563(15) 0.0182(13) -0.0146(12) -0.0231(13)
C22 0.0346(11) 0.0305(10) 0.0362(11) -0.0075(10) 0.0036(10) -0.0040(9)

loop_
_atom_type_symbol
_atom_type_scat_Cromer_Mann_a1
_atom_type_scat_Cromer_Mann_a2
_atom_type_scat_Cromer_Mann_a3
_atom_type_scat_Cromer_Mann_a4
_atom_type_scat_Cromer_Mann_b1
_atom_type_scat_Cromer_Mann_b2
_atom_type_scat_Cromer_Mann_b3
_atom_type_scat_Cromer_Mann_b4
_atom_type_scat_Cromer_Mann_c
_atom_type_scat_dispersion_real
_atom_type_scat_dispersion_imag
_atom_type_scat_source
C 2.3100 1.0200 1.5886 0.8650 20.8439 10.2075 0.5687 51.6512 0.2156 0.0033 0.0016 'International Tables Vol C 4.2.6.8 and 6.1.1.4'
H 0.4930 0.3229 0.1402 0.0408 10.5109 26.1257 3.1424 57.7998 0.0030 0.0000 0.0000 'International Tables Vol C 4.2.6.8 and 6.1.1.4'
N 12.2126 3.1322 2.0125 1.1663 0.0057 9.8933 28.9975 0.5826 -11.5290 0.0061 0.0033 'International Tables Vol C 4.2.6.8 and 6.1.1.4'
O 3.0485 2.2868 1.5463 0.8670 13.2771 5.7011 0.3239 32.9089 0.2508 0.0106 0.0060 'International Tables Vol C 4.2.6.8 and 6.1.1.4'

loop_
_geom_angle_atom_site_label_1
_geom_angle_atom_site_label_2
_geom_angle_atom_site_label_3
_geom_angle
_geom_angle_publ_flag
C2 O1 H11 110.2 no
O1 C2 C3 106.45(16) no
O1 C2 C16 112.06(16) no
C3 C2 C16 112.12(15) no
O1 C2 H21 109.3 no
C3 C2 H21 105.6 no
C16 C2 H21 111.0 no
C2 C3 N4 110.68(15) no
C2 C3 H31 109.0 no
N4 C3 H31 108.3 no
C2 C3 H32 110.0 no
N4 C3 H32 109.6 no
H31 C3 H32 109.2 no
C3 N4 C5 108.84(15) no
C3 N4 C12 107.17(15) no
C5 N4 C12 107.60(14) no
N4 C5 C6 114.61(15) no
N4 C5 H51 105.9 no
C6 C5 H51 111.3 no
N4 C5 H52 105.7 no
C6 C5 H52 108.7 no
H51 C5 H52 110.5 no
C5 C6 C7 120.47(18) no
C5 C6 C11 120.68(19) no
C7 C6 C11 118.6(2) no
C6 C7 C8 120.7(2) no
C6 C7 H71 120.2 no
C8 C7 H71 119.0 no
C7 C8 C9 120.0(2) no
C7 C8 H81 118.2 no
C9 C8 H81 121.8 no
C8 C9 C10 120.0(2) no
C8 C9 H91 120.0 no
C10 C9 H91 120.1 no
C9 C10 C11 120.2(2) no
C9 C10 H101 118.3 no
C11 C10 H101 121.5 no
C6 C11 C10 120.5(2) no
C6 C11 H111 118.4 no
C10 C11 H111 121.1 no
N4 C12 C13 111.28(16) no
N4 C12 C15 114.13(15) no
C13 C12 C15 108.91(17) no
N4 C12 H121 112.2 no
C13 C12 H121 105.8 no
C15 C12 H121 103.9 no
C12 C13 N14 177.7(2) no
C12 C15 C16 109.79(16) no
C12 C15 O19 106.20(15) no
C16 C15 O19 102.67(15) no
C12 C15 C22 113.61(16) no
C16 C15 C22 114.56(16) no
O19 C15 C22 109.11(16) no
C15 C16 C2 114.30(16) no
C15 C16 O17 101.79(14) no
C2 C16 O17 111.85(16) no
C15 C16 H161 108.1 no
C2 C16 H161 109.1 no
O17 C16 H161 111.5 no
C16 O17 C18 106.03(14) no
O17 C18 O19 105.37(15) no
O17 C18 C20 108.63(18) no
O19 C18 C20 110.04(17) no
O17 C18 C21 111.28(18) no
O19 C18 C21 107.97(18) no
C20 C18 C21 113.3(2) no
C18 O19 C15 108.96(14) no
C18 C20 H203 110.8 no
C18 C20 H202 107.5 no
H203 C20 H202 108.8 no
C18 C20 H201 109.6 no
H203 C20 H201 108.5 no
H202 C20 H201 111.7 no
C18 C21 H211 109.6 no
C18 C21 H212 105.4 no
H211 C21 H212 111.2 no
C18 C21 H213 111.3 no
H211 C21 H213 107.9 no
H212 C21 H213 111.6 no
C15 C22 H223 107.1 no
C15 C22 H222 107.8 no
H223 C22 H222 110.5 no
C15 C22 H221 113.1 no
H223 C22 H221 107.1 no
H222 C22 H221 111.1 no

loop_
_geom_bond_atom_site_label_1
_geom_bond_atom_site_label_2
_geom_bond_distance
_geom_bond_publ_flag
O1 C2 1.422(2) no
O1 H11 0.882 no
C2 C3 1.519(3) no
C2 C16 1.521(3) no
C2 H21 0.968 no
C3 N4 1.482(2) no
C3 H31 0.994 no
C3 H32 0.998 no
N4 C5 1.490(2) no
N4 C12 1.477(2) no
C5 C6 1.506(3) no
C5 H51 0.971 no
C5 H52 0.998 no
C6 C7 1.394(3) no
C6 C11 1.391(3) no
C7 C8 1.385(3) no
C7 H71 0.935 no
C8 C9 1.383(3) no
C8 H81 0.956 no
C9 C10 1.380(4) no
C9 H91 0.937 no
C10 C11 1.387(3) no
C10 H101 0.958 no
C11 H111 0.958 no
C12 C13 1.477(3) no
C12 C15 1.557(3) no
C12 H121 0.954 no
C13 N14 1.143(3) no
C15 C16 1.531(3) no
C15 O19 1.433(2) no
C15 C22 1.519(3) no
C16 O17 1.427(2) no
C16 H161 0.999 no
O17 C18 1.433(2) no
C18 O19 1.447(2) no
C18 C20 1.507(3) no
C18 C21 1.510(3) no
C20 H203 0.958 no
C20 H202 0.975 no
C20 H201 0.972 no
C21 H211 1.000 no
C21 H212 0.992 no
C21 H213 0.987 no
C22 H223 0.971 no
C22 H222 0.974 no
C22 H221 0.995 no

loop_
_geom_hbond_atom_site_label_D
_geom_hbond_atom_site_label_H
_geom_hbond_atom_site_label_A
_geom_hbond_site_symmetry_A
_geom_hbond_distance_DH
_geom_hbond_distance_HA
_geom_hbond_distance_DA
_geom_hbond_angle_DHA
_geom_hbond_publ_flag
C22 H222 O1 2_566 0.97 2.45 3.405(3) 167 no
O1 H11 N4 2_466 0.88 2.15 2.997(3) 161 yes

loop_
_cod_related_entry_id
_cod_related_entry_database
_cod_related_entry_code
1 ChemSpider 30657703
